data_4083999
loop_
_publ_author_name
'Ronellenfitsch, Mathias'
'Wadepohl, Hubert'
'Enders, Markus'

_publ_section_title
;
 Chromium Aryl Complexes with N-Donor Ligands as Catalyst Precursors
 for Selective Ethylene Trimerization
;
_journal_issue 20
_journal_name_full Organometallics
_journal_page_first 5758
_journal_paper_doi 10.1021/om500459k
_journal_volume 33
_journal_year 2014
_chemical_formula_sum 'C28 H26 Cl2 Cr F3 N2 O1.5'
_chemical_formula_weight 594.41
_chemical_properties_physical air-sensitive
_space_group_crystal_system triclinic
_space_group_IT_number 2
_space_group_name_Hall '-P 1'
_space_group_name_H-M_alt 'P -1'
_symmetry_cell_setting triclinic
_symmetry_Int_Tables_number 2
_symmetry_space_group_name_Hall '-P 1'
_symmetry_space_group_name_H-M 'P -1'
_atom_sites_solution_hydrogens mixed
_atom_sites_solution_primary iterative
_atom_sites_solution_secondary difmap
_audit_block_code en_mr5
_audit_creation_date
;
'Thu Nov 22 10:40:19 2012'
;
_audit_update_record 'Thu Nov 22 13:53:26 CET 2012'
_cell_angle_alpha 79.9599(14)
_cell_angle_beta 86.4523(16)
_cell_angle_gamma 76.9127(16)
_cell_formula_units_Z 2
_cell_length_a 7.27844(15)
_cell_length_b 13.4150(2)
_cell_length_c 13.7057(3)
_cell_measurement_reflns_used 21604
_cell_measurement_temperature 115.01(10)
_cell_measurement_theta_max 71.8601
_cell_measurement_theta_min 3.4266
_cell_volume 1283.16(4)
_computing_cell_refinement
;
CrysAlisPro, Agilent Technologies,
Version 1.171.36.21 (release 14-08-2012 CrysAlis171 .NET)
(compiled Sep 14 2012,17:21:16)
;
_computing_data_collection
;
CrysAlisPro, Agilent Technologies,
Version 1.171.36.21 (release 14-08-2012 CrysAlis171 .NET)
(compiled Sep 14 2012,17:21:16)
;
_computing_data_reduction
;
CrysAlisPro, Agilent Technologies,
Version 1.171.36.21 (release 14-08-2012 CrysAlis171 .NET)
(compiled Sep 14 2012,17:21:16)
;
_computing_publication_material 'encif (Wadepohl, 2012); encifer 1.4 (CCDC, 2011)'
_computing_structure_refinement 'SHELXL-2012 (Sheldrick, 2012)'
_computing_structure_solution 'SUPERFLIP (Palatinus, 2007-2009)'
_diffrn_ambient_temperature 115.01(10)
_diffrn_detector 'CCD plate'
_diffrn_detector_area_resol_mean 7.9621
_diffrn_detector_type 'Agilent EOS'
_diffrn_measured_fraction_theta_full 0.983
_diffrn_measured_fraction_theta_max 0.971
_diffrn_measurement_details
;
  1 omega  -26.00   24.00   1.0000    5.0000
omega____ theta____ kappa____ phi______ frames
    -        0.0000   38.0000  120.0000 50

  2 omega  -41.00    9.00   1.0000    5.0000
omega____ theta____ kappa____ phi______ frames
    -        0.0000   19.0000  -30.0000 50

  3 omega   18.00   72.00   1.0000    5.0000
omega____ theta____ kappa____ phi______ frames
    -        0.0000   19.0000  -30.0000 54

  4 omega   43.00   69.00   1.0000    5.0000
omega____ theta____ kappa____ phi______ frames
    -        0.0000   38.0000  120.0000 26

  5 omega  -17.00   16.00   1.0000    5.0000
omega____ theta____ kappa____ phi______ frames
    -       14.0000   78.0000  -67.6816 33

  6 omega   -1.00   24.00   1.0000   15.0000
omega____ theta____ kappa____ phi______ frames
    -       30.0000   79.0000   72.0957 25

  7 omega   10.00   35.00   1.0000   15.0000
omega____ theta____ kappa____ phi______ frames
    -       42.0000   80.0000 -111.5291 25

  8 omega  -62.00   26.00   1.0000   15.0000
omega____ theta____ kappa____ phi______ frames
    -      -42.5000   57.0000 -120.0000 88

  9 omega  -71.00  -12.00   1.0000   15.0000
omega____ theta____ kappa____ phi______ frames
    -      -42.5000  -77.0000    0.0000 59

 10 omega  -38.00  -13.00   1.0000   15.0000
omega____ theta____ kappa____ phi______ frames
    -      -42.5000  -77.0000 -120.0000 25

 11 omega  -98.00  -19.00   1.0000   15.0000
omega____ theta____ kappa____ phi______ frames
    -      -42.5000  -77.0000 -180.0000 79

 12 omega   14.00   40.00   1.0000   15.0000
omega____ theta____ kappa____ phi______ frames
    -       46.0000   80.0000  147.8420 26

 13 omega   15.00   44.00   1.0000   15.0000
omega____ theta____ kappa____ phi______ frames
    -       46.0000   79.0000  -40.3131 29

 14 omega   18.00   43.00   1.0000   15.0000
omega____ theta____ kappa____ phi______ frames
    -       50.0000   80.0000 -163.6484 25

 15 omega   19.00   44.00   1.0000   15.0000
omega____ theta____ kappa____ phi______ frames
    -       50.0000   78.0000   94.3860 25

 16 omega   19.00   44.00   1.0000   15.0000
omega____ theta____ kappa____ phi______ frames
    -       50.0000   79.0000 -132.0869 25

 17 omega   95.00  123.00   1.0000   15.0000
omega____ theta____ kappa____ phi______ frames
    -       54.0000   76.0000   24.6412 28

 18 omega   24.00   51.00   1.0000   15.0000
omega____ theta____ kappa____ phi______ frames
    -       54.0000   77.0000  -10.8130 27

 19 omega   26.00   55.00   1.0000   15.0000
omega____ theta____ kappa____ phi______ frames
    -       54.0000   73.0000  -81.1026 29

 20 omega   25.00   52.00   1.0000   15.0000
omega____ theta____ kappa____ phi______ frames
    -       54.0000   76.0000   24.6412 27

 21 omega   96.00  123.00   1.0000   15.0000
omega____ theta____ kappa____ phi______ frames
    -       54.0000   73.0000  -81.1026 27

 22 omega   25.00   51.00   1.0000   15.0000
omega____ theta____ kappa____ phi______ frames
    -       54.0000   76.0000  170.0984 26

 23 omega   25.00   50.00   1.0000   15.0000
omega____ theta____ kappa____ phi______ frames
    -       54.0000   77.0000   54.0071 25

 24 omega   26.00   51.00   1.0000   15.0000
omega____ theta____ kappa____ phi______ frames
    -       54.0000   75.0000   11.5538 25

 25 omega  -16.00   86.00   1.0000   15.0000
omega____ theta____ kappa____ phi______ frames
    -       55.1171  -80.0000   92.3388 102

 26 omega   50.00   82.00   1.0000   15.0000
omega____ theta____ kappa____ phi______ frames
    -       55.1171  -77.0000 -180.0000 32

 27 omega   31.00   57.00   1.0000   15.0000
omega____ theta____ kappa____ phi______ frames
    -       58.0000   73.0000   58.7592 26

 28 omega   30.00   55.00   1.0000   15.0000
omega____ theta____ kappa____ phi______ frames
    -       58.0000   76.0000  -52.5258 25

 29 omega   30.00   57.00   1.0000   15.0000
omega____ theta____ kappa____ phi______ frames
    -       58.0000   75.0000  124.3764 27

 30 omega   35.00  105.00   1.0000   15.0000
omega____ theta____ kappa____ phi______ frames
    -       62.0000   72.0000 -173.4680 70

 31 omega   35.00   62.00   1.0000   15.0000
omega____ theta____ kappa____ phi______ frames
    -       62.0000   71.0000  -84.2944 27

 32 omega   80.00  131.00   1.0000   15.0000
omega____ theta____ kappa____ phi______ frames
    -       62.0000   77.0000   90.1887 51

 33 omega   34.00   71.00   1.0000   15.0000
omega____ theta____ kappa____ phi______ frames
    -       62.0000   77.0000   90.1887 37

 34 omega   32.00   60.00   1.0000   15.0000
omega____ theta____ kappa____ phi______ frames
    -       62.0000   77.0000 -125.5310 28

 35 omega   32.00   58.00   1.0000   15.0000
omega____ theta____ kappa____ phi______ frames
    -       62.0000   77.0000  -57.5144 26

 36 omega   39.00   66.00   1.0000   15.0000
omega____ theta____ kappa____ phi______ frames
    -       62.0000   64.0000    1.1492 27

 37 omega   46.00   71.00   1.0000   15.0000
omega____ theta____ kappa____ phi______ frames
    -       66.0000   56.0000  134.2299 25

 38 omega   46.00   73.00   1.0000   15.0000
omega____ theta____ kappa____ phi______ frames
    -       66.0000   64.0000   -4.6820 27

 39 omega   47.00   92.00   1.0000   15.0000
omega____ theta____ kappa____ phi______ frames
    -       70.0000   68.0000   47.1151 45

 40 omega   45.00   72.00   1.0000   15.0000
omega____ theta____ kappa____ phi______ frames
    -       70.0000   74.0000  -56.0526 27

 41 omega   51.00   78.00   1.0000   15.0000
omega____ theta____ kappa____ phi______ frames
    -       70.0000   64.0000  -70.8697 27

 42 omega   74.00  130.00   1.0000   15.0000
omega____ theta____ kappa____ phi______ frames
    -       70.0000   72.0000 -164.9947 56

 43 omega   43.00   69.00   1.0000   15.0000
omega____ theta____ kappa____ phi______ frames
    -       70.0000   72.0000 -164.9947 26

 44 omega   52.00   79.00   1.0000   15.0000
omega____ theta____ kappa____ phi______ frames
    -       70.0000  -80.0000   -9.0352 27

 45 omega   46.00   73.00   1.0000   15.0000
omega____ theta____ kappa____ phi______ frames
    -       70.0000   68.0000  131.9654 27

 46 omega   54.00   82.00   1.0000   15.0000
omega____ theta____ kappa____ phi______ frames
    -       74.0000   57.0000   37.3956 28

 47 omega   58.00   98.00   1.0000   15.0000
omega____ theta____ kappa____ phi______ frames
    -       74.0000   62.0000  -29.7686 40

 48 omega   46.00   91.00   1.0000   15.0000
omega____ theta____ kappa____ phi______ frames
    -       74.0000   74.0000 -100.4137 45

 49 omega   13.00   89.00   1.0000   15.0000
omega____ theta____ kappa____ phi______ frames
    -       74.0000  -80.0000  -51.4683 76

 50 omega   50.00  109.00   1.0000   15.0000
omega____ theta____ kappa____ phi______ frames
    -       78.0000   74.0000  -16.0419 59

 51 omega   48.00  110.00   1.0000   15.0000
omega____ theta____ kappa____ phi______ frames
    -       78.0000   77.0000   69.2044 62

 52 omega   61.00   93.00   1.0000   15.0000
omega____ theta____ kappa____ phi______ frames
    -       82.0000   63.0000  -20.8326 32

 53 omega   61.00   87.00   1.0000   15.0000
omega____ theta____ kappa____ phi______ frames
    -       82.0000   53.0000  105.1540 26

 54 omega   54.00   84.00   1.0000   15.0000
omega____ theta____ kappa____ phi______ frames
    -       82.0000   75.0000 -175.4254 30

 55 omega   16.00  113.00   1.0000   15.0000
omega____ theta____ kappa____ phi______ frames
    -       82.0000  -80.0000  -99.2536 97

 56 omega   57.00   84.00   1.0000   15.0000
omega____ theta____ kappa____ phi______ frames
    -       82.0000   73.0000  139.3634 27

 57 omega   57.00   94.00   1.0000   15.0000
omega____ theta____ kappa____ phi______ frames
    -       82.0000   69.0000  -69.4315 37

 58 omega   70.00  143.00   1.0000   20.0000
omega____ theta____ kappa____ phi______ frames
    -       90.0000   53.0000  -66.6393 73

 59 omega   60.00  148.00   1.0000   20.0000
omega____ theta____ kappa____ phi______ frames
    -       90.0000   77.0000  137.1360 88

 60 omega   66.00  146.00   1.0000   20.0000
omega____ theta____ kappa____ phi______ frames
    -       94.0000   74.0000 -174.2936 80

 61 omega   77.00  108.00   1.0000   20.0000
omega____ theta____ kappa____ phi______ frames
    -       98.0000   55.0000   23.4308 31

 62 omega  151.00  178.00   1.0000   20.0000
omega____ theta____ kappa____ phi______ frames
    -      110.2342   50.0000   60.0000 27

 63 omega   96.00  123.00   1.0000   20.0000
omega____ theta____ kappa____ phi______ frames
    -      110.2342   50.0000   60.0000 27

 64 omega   86.00  123.00   1.0000   20.0000
omega____ theta____ kappa____ phi______ frames
    -      110.2342   38.0000    0.0000 37

 65 omega   39.00  141.00   1.0000   20.0000
omega____ theta____ kappa____ phi______ frames
    -      110.2342  -80.0000 -123.9868 102

 66 omega   85.00  111.00   1.0000   20.0000
omega____ theta____ kappa____ phi______ frames
    -      110.2342  -80.0000  -68.6676 26

 67 omega   39.00   66.00   1.0000   20.0000
omega____ theta____ kappa____ phi______ frames
    -      110.2342  -80.0000  -68.6676 27

 68 omega  116.00  141.00   1.0000   20.0000
omega____ theta____ kappa____ phi______ frames
    -      110.2342  -80.0000  158.3331 25

 69 omega   40.00   91.00   1.0000   20.0000
omega____ theta____ kappa____ phi______ frames
    -      110.2342  -80.0000   70.7065 51

 70 omega   53.00  107.00   1.0000   20.0000
omega____ theta____ kappa____ phi______ frames
    -      110.2342  -80.0000  158.3331 54

 71 omega  100.00  136.00   1.0000   20.0000
omega____ theta____ kappa____ phi______ frames
    -      110.2342  -77.0000 -180.0000 36

 72 omega   85.00  136.00   1.0000   20.0000
omega____ theta____ kappa____ phi______ frames
    -      110.2342   38.0000   90.0000 51

 73 omega   85.00  144.00   1.0000   20.0000
omega____ theta____ kappa____ phi______ frames
    -      110.2342   38.0000   30.0000 59

 74 omega   86.00  112.00   1.0000   20.0000
omega____ theta____ kappa____ phi______ frames
    -      110.2342   38.0000  -30.0000 26

 75 omega   97.00  178.00   1.0000   20.0000
omega____ theta____ kappa____ phi______ frames
    -      110.2342   50.0000 -120.0000 81

 76 omega   85.00  115.00   1.0000   20.0000
omega____ theta____ kappa____ phi______ frames
    -      110.2342   38.0000   60.0000 30

 77 omega  117.00  142.00   1.0000   20.0000
omega____ theta____ kappa____ phi______ frames
    -      110.2342  -80.0000  -41.8687 25

 78 omega   51.00   93.00   1.0000   20.0000
omega____ theta____ kappa____ phi______ frames
    -      110.2342  -80.0000  -41.8687 42

 79 omega   85.00  154.00   1.0000   20.0000
omega____ theta____ kappa____ phi______ frames
    -      110.2342   38.0000 -180.0000 69

 80 omega   88.00  114.00   1.0000   20.0000
omega____ theta____ kappa____ phi______ frames
    -      110.2342   64.0000  150.0000 26

 81 omega   89.00  178.00   1.0000   20.0000
omega____ theta____ kappa____ phi______ frames
    -      110.2342   64.0000  -90.0000 89

 82 omega   40.00  127.00   1.0000   20.0000
omega____ theta____ kappa____ phi______ frames
    -      110.2342  -80.0000  106.1198 87

 83 omega   42.00  106.00   1.0000   20.0000
omega____ theta____ kappa____ phi______ frames
    -      110.2342  -77.0000    0.0000 64

 84 omega   88.00  177.00   1.0000   20.0000
omega____ theta____ kappa____ phi______ frames
    -      110.2342   64.0000   90.0000 89

 85 omega   89.00  178.00   1.0000   20.0000
omega____ theta____ kappa____ phi______ frames
    -      110.2342   64.0000  -60.0000 89

 86 omega   90.00  117.00   1.0000   20.0000
omega____ theta____ kappa____ phi______ frames
    -      110.2342   64.0000   60.0000 27

 87 omega  141.00  167.00   1.0000   20.0000
omega____ theta____ kappa____ phi______ frames
    -      110.2342   77.0000    0.0000 26

 88 omega   81.00  106.00   1.0000   20.0000
omega____ theta____ kappa____ phi______ frames
    -      110.2342   77.0000    0.0000 25

 89 omega   85.00  112.00   1.0000   20.0000
omega____ theta____ kappa____ phi______ frames
    -      110.2342   38.0000 -120.0000 27

 90 omega   86.00  123.00   1.0000   20.0000
omega____ theta____ kappa____ phi______ frames
    -      110.2342   38.0000  -90.0000 37

 91 omega   88.00  114.00   1.0000   20.0000
omega____ theta____ kappa____ phi______ frames
    -      110.2342   64.0000 -150.0000 26

 92 omega   81.00  106.00   1.0000   20.0000
omega____ theta____ kappa____ phi______ frames
    -      110.2342   77.0000   30.0000 25

 93 omega   81.00  177.00   1.0000   20.0000
omega____ theta____ kappa____ phi______ frames
    -      110.2342   77.0000 -180.0000 96

 94 omega   80.00  177.00   1.0000   20.0000
omega____ theta____ kappa____ phi______ frames
    -      110.2342   77.0000  120.0000 97

 95 omega   81.00  106.00   1.0000   20.0000
omega____ theta____ kappa____ phi______ frames
    -      110.2342   77.0000   90.0000 25

 96 omega  114.00  177.00   1.0000   20.0000
omega____ theta____ kappa____ phi______ frames
    -      110.2342   77.0000  -30.0000 63

 97 omega   82.00  109.00   1.0000   20.0000
omega____ theta____ kappa____ phi______ frames
    -      110.2342   77.0000  -30.0000 27

 98 omega  133.00  167.00   1.0000   20.0000
omega____ theta____ kappa____ phi______ frames
    -      110.2342   77.0000  150.0000 34

 99 omega   81.00  106.00   1.0000   20.0000
omega____ theta____ kappa____ phi______ frames
    -      110.2342   77.0000  150.0000 25

100 omega   81.00  106.00   1.0000   20.0000
omega____ theta____ kappa____ phi______ frames
    -      110.2342   77.0000   60.0000 25

101 omega   88.00  177.00   1.0000   20.0000
omega____ theta____ kappa____ phi______ frames
    -      110.2342   64.0000   30.0000 89

102 omega   81.00  108.00   1.0000   20.0000
omega____ theta____ kappa____ phi______ frames
    -      110.2342   77.0000  -90.0000 27

103 omega  140.00  166.00   1.0000   20.0000
omega____ theta____ kappa____ phi______ frames
    -      110.2342   77.0000 -150.0000 26

104 omega   81.00  108.00   1.0000   20.0000
omega____ theta____ kappa____ phi______ frames
    -      110.2342   77.0000 -150.0000 27

105 omega   81.00  106.00   1.0000   20.0000
omega____ theta____ kappa____ phi______ frames
    -      110.2342   77.0000 -120.0000 25

106 omega   81.00  106.00   1.0000   20.0000
omega____ theta____ kappa____ phi______ frames
    -      110.2342   77.0000  -60.0000 25

107 omega  -26.00   72.00   1.0000    5.0000
omega____ theta____ kappa____ phi______ frames
    -        0.0000   38.0000    0.0000 98

108 omega  -69.00   21.00   1.0000    5.0000
omega____ theta____ kappa____ phi______ frames
    -        0.0000  -57.0000  150.0000 90

109 omega  -16.00   84.00   1.0000    5.0000
omega____ theta____ kappa____ phi______ frames
    -       14.0000   77.0000  166.2085 100

110 omega   -7.00   92.00   1.0000    5.0000
omega____ theta____ kappa____ phi______ frames
    -       22.0000   76.0000  111.8797 99

111 omega  -49.00   30.00   1.0000   15.0000
omega____ theta____ kappa____ phi______ frames
    -      -42.5000   26.0000  -40.0000 79

112 omega   14.00   46.00   1.0000   15.0000
omega____ theta____ kappa____ phi______ frames
    -       46.0000   80.0000  147.8420 32

113 omega   15.00   47.00   1.0000   15.0000
omega____ theta____ kappa____ phi______ frames
    -       46.0000   79.0000  -40.3131 32

114 omega   18.00   46.00   1.0000   15.0000
omega____ theta____ kappa____ phi______ frames
    -       50.0000   80.0000 -163.6484 28

115 omega   18.00   46.00   1.0000   15.0000
omega____ theta____ kappa____ phi______ frames
    -       50.0000   80.0000   73.3355 28

116 omega   19.00   47.00   1.0000   15.0000
omega____ theta____ kappa____ phi______ frames
    -       50.0000   79.0000 -132.0869 28

117 omega  -14.00   77.00   1.0000   15.0000
omega____ theta____ kappa____ phi______ frames
    -       55.1171  -57.0000    0.0000 91

118 omega  -15.00   85.00   1.0000   15.0000
omega____ theta____ kappa____ phi______ frames
    -       55.1171  -77.0000  120.0000 100

119 omega   32.00  132.00   1.0000   15.0000
omega____ theta____ kappa____ phi______ frames
    -       62.0000   77.0000 -125.5310 100

120 omega   45.00  135.00   1.0000   15.0000
omega____ theta____ kappa____ phi______ frames
    -       66.0000   56.0000  134.2299 90

121 omega   45.00  134.00   1.0000   15.0000
omega____ theta____ kappa____ phi______ frames
    -       66.0000   60.0000  -85.5823 89

122 omega   43.00  139.00   1.0000   15.0000
omega____ theta____ kappa____ phi______ frames
    -       70.0000   72.0000 -164.9947 96

123 omega   46.00  138.00   1.0000   15.0000
omega____ theta____ kappa____ phi______ frames
    -       70.0000   68.0000  131.9654 92

124 omega   -1.00  102.00   1.0000   15.0000
omega____ theta____ kappa____ phi______ frames
    -       70.0000  -80.0000   -9.0352 103

125 omega   46.00  138.00   1.0000   15.0000
omega____ theta____ kappa____ phi______ frames
    -       70.0000   68.0000   47.1151 92

126 omega   52.00  142.00   1.0000   15.0000
omega____ theta____ kappa____ phi______ frames
    -       74.0000   62.0000  -29.7686 90

127 omega   46.00  144.00   1.0000   15.0000
omega____ theta____ kappa____ phi______ frames
    -       74.0000   74.0000 -100.4137 98

128 omega   53.00  143.00   1.0000   15.0000
omega____ theta____ kappa____ phi______ frames
    -       74.0000   57.0000   37.3956 90

129 omega   53.00   86.00   1.0000   15.0000
omega____ theta____ kappa____ phi______ frames
    -       74.0000   52.0000   10.4753 33

130 omega   48.00  148.00   1.0000   15.0000
omega____ theta____ kappa____ phi______ frames
    -       78.0000   77.0000   69.2044 100

131 omega   55.00  149.00   1.0000   15.0000
omega____ theta____ kappa____ phi______ frames
    -       78.0000   46.0000  -40.6211 94

132 omega   50.00  148.00   1.0000   15.0000
omega____ theta____ kappa____ phi______ frames
    -       78.0000   74.0000  -16.0419 98

133 omega   60.00  150.00   1.0000   15.0000
omega____ theta____ kappa____ phi______ frames
    -       82.0000   63.0000  -20.8326 90

134 omega   54.00  151.00   1.0000   15.0000
omega____ theta____ kappa____ phi______ frames
    -       82.0000   73.0000  139.3634 97

135 omega   11.00  114.00   1.0000   15.0000
omega____ theta____ kappa____ phi______ frames
    -       82.0000  -80.0000  -99.2536 103

136 omega   57.00  150.00   1.0000   15.0000
omega____ theta____ kappa____ phi______ frames
    -       82.0000   69.0000  -69.4315 93

137 omega   61.00  152.00   1.0000   15.0000
omega____ theta____ kappa____ phi______ frames
    -       82.0000   53.0000  105.1540 91

138 omega   53.00  152.00   1.0000   15.0000
omega____ theta____ kappa____ phi______ frames
    -       82.0000   75.0000 -175.4254 99

;
_diffrn_measurement_device '\k-geometry diffractometer'
_diffrn_measurement_device_type 'Agilent SuperNova, Dual, Cu at zero, Eos'
_diffrn_measurement_method '\w scans'
_diffrn_measurement_specimen_support 'polyimid foil'
_diffrn_orient_matrix_UB_11 0.1883450000
_diffrn_orient_matrix_UB_12 0.0259534000
_diffrn_orient_matrix_UB_13 0.0201552000
_diffrn_orient_matrix_UB_21 -0.0857238000
_diffrn_orient_matrix_UB_22 0.1163155000
_diffrn_orient_matrix_UB_23 -0.0324511000
_diffrn_orient_matrix_UB_31 -0.0665201000
_diffrn_orient_matrix_UB_32 0.0092981000
_diffrn_orient_matrix_UB_33 0.1076022000
_diffrn_radiation_monochromator mirror
_diffrn_radiation_probe x-ray
_diffrn_radiation_type 'Cu K\a'
_diffrn_radiation_wavelength 1.5418
_diffrn_reflns_av_R_equivalents 0.0548
_diffrn_reflns_av_unetI/netI 0.0255
_diffrn_reflns_Laue_measured_fraction_full 0.983
_diffrn_reflns_Laue_measured_fraction_max 0.971
_diffrn_reflns_limit_h_max 8
_diffrn_reflns_limit_h_min -8
_diffrn_reflns_limit_k_max 16
_diffrn_reflns_limit_k_min -16
_diffrn_reflns_limit_l_max 16
_diffrn_reflns_limit_l_min -14
_diffrn_reflns_number 41118
_diffrn_reflns_point_group_measured_fraction_full 0.983
_diffrn_reflns_point_group_measured_fraction_max 0.971
_diffrn_reflns_theta_full 67.684
_diffrn_reflns_theta_max 72.006
_diffrn_reflns_theta_min 3.429
_diffrn_source 'microfocus X-Ray tube'
_diffrn_source_type 'Agilent SuperNova (Cu) X-ray Source'
_exptl_absorpt_coefficient_mu 6.018
_exptl_absorpt_correction_T_max 0.529
_exptl_absorpt_correction_T_min 0.252
_exptl_absorpt_correction_type analytical
_exptl_absorpt_process_details
;
CrysAlisPro, Agilent Technologies,
Version 1.171.36.21 (release 14-08-2012 CrysAlis171 .NET)
(compiled Sep 14 2012,17:21:16)
Analytical numeric absorption correction using a multifaceted crystal
            model based on expressions derived by R.C. Clark & J.S. Reid.
(Clark, R. C. & Reid, J. S. (1995). Acta Cryst. A51, 887-897)
;
_exptl_crystal_colour green
_exptl_crystal_density_diffrn 1.538
_exptl_crystal_description irregular
_exptl_crystal_F_000 610
_exptl_crystal_size_max 0.2049
_exptl_crystal_size_mid 0.1074
_exptl_crystal_size_min 0.0873
_platon_squeeze_details
;
;
_refine_diff_density_max 0.480
_refine_diff_density_min -0.745
_refine_diff_density_rms 0.057
_refine_ls_extinction_method none
_refine_ls_goodness_of_fit_ref 1.060
_refine_ls_hydrogen_treatment constr
_refine_ls_matrix_type full
_refine_ls_number_parameters 398
_refine_ls_number_reflns 4893
_refine_ls_number_restraints 84
_refine_ls_restrained_S_all 1.051
_refine_ls_R_factor_all 0.0390
_refine_ls_R_factor_gt 0.0364
_refine_ls_shift/su_max 0.001
_refine_ls_shift/su_mean 0.000
_refine_ls_structure_factor_coef Fsqd
_refine_ls_weighting_details
;
 w=1/[\s^2^(Fo^2^)+(0.0530P)^2^+0.6221P]
 where P=(Fo^2^+2Fc^2^)/3
;
_refine_ls_weighting_scheme calc
_refine_ls_wR_factor_gt 0.0952
_refine_ls_wR_factor_ref 0.0976
_reflns_Friedel_coverage 0.000
_reflns_number_gt 4570
_reflns_number_total 4893
_reflns_threshold_expression 'I > 2\s(I)'
_cod_data_source_file om500459k_si_002.cif
_cod_data_source_block en_mr5
_cod_original_formula_sum 'C28 H26 Cl2 Cr F3 N2 O1.50'
_cod_database_code 4083999
_audit_block_refno 1627
_audit_block_usercomment 'mr59, irregular green'
_shelx_space_group_comment
;
The symmetry employed for this shelxl refinement is uniquely defined
by the following loop, which should always be used as a source of
symmetry information in preference to the above space-group names.
They are only intended as comments.
;
_shelx_estimated_absorpt_t_min 0.584
_shelx_estimated_absorpt_t_max 0.584
_shelxl_version_number 2012-6
_cell_oxdiff_length_a 7.27844(15)
_cell_oxdiff_length_b 13.4150(2)
_cell_oxdiff_length_c 13.7057(2)
_cell_oxdiff_angle_alpha 79.9599(14)
_cell_oxdiff_angle_beta 86.4523(16)
_cell_oxdiff_angle_gamma 76.9127(16)
_cell_oxdiff_volume 1283.16(4)
_cell_oxdiff_measurement_reflns_used 21604
_reflns_odcompleteness_completeness 98.45
_reflns_odcompleteness_theta 66.97
_reflns_odcompleteness_iscentric 1

loop_
_symmetry_equiv_pos_as_xyz
'x, y, z'
'-x, -y, -z'

loop_
_atom_site_label
_atom_site_type_symbol
_atom_site_fract_x
_atom_site_fract_y
_atom_site_fract_z
_atom_site_U_iso_or_equiv
_atom_site_adp_type
_atom_site_occupancy
_atom_site_site_symmetry_order
_atom_site_calc_flag
_atom_site_refinement_flags_posn
_atom_site_refinement_flags_adp
_atom_site_refinement_flags_occupancy
_atom_site_disorder_assembly
_atom_site_disorder_group
Cr Cr 0.16017(4) 0.23462(2) 0.10702(2) 0.02638(11) Uani 1 1 d . . . . .
F1 F 0.31537(19) 0.43596(9) -0.27642(10) 0.0438(3) Uani 1 1 d . . . A .
F2 F 0.3562(3) 0.32395(12) -0.37407(10) 0.0673(5) Uani 1 1 d . . . A .
F3 F 0.58783(19) 0.34258(11) -0.29599(11) 0.0499(4) Uani 1 1 d . . . A .
O1 O 0.18057(18) 0.38388(10) 0.10717(12) 0.0309(3) Uani 1 1 d . . . A .
N1 N 0.1538(2) 0.08457(12) 0.11059(13) 0.0300(4) Uani 1 1 d . . . A .
C2 C 0.2231(2) 0.03966(13) 0.03279(14) 0.0223(4) Uani 1 1 d . . . . .
C3 C 0.2343(2) -0.06759(13) 0.03504(14) 0.0225(4) Uani 1 1 d . . . A .
H3 H 0.2797 -0.0990 -0.0213 0.027 Uiso 1 1 calc R U . . .
C4 C 0.1789(2) -0.12520(13) 0.11928(15) 0.0248(4) Uani 1 1 d . . . . .
H4 H 0.1866 -0.1972 0.1214 0.030 Uiso 1 1 calc R U . A .
C5 C 0.0550(3) -0.13258(14) 0.29486(15) 0.0301(4) Uani 1 1 d . . . . .
H5 H 0.0642 -0.2053 0.3031 0.036 Uiso 1 1 calc R U . A .
C6 C -0.0114(3) -0.08046(15) 0.37116(15) 0.0307(4) Uani 1 1 d . . . A .
H6 H -0.0464 -0.1177 0.4323 0.037 Uiso 1 1 calc R U . . .
C7 C -0.0291(3) 0.02758(15) 0.36104(16) 0.0307(4) Uani 1 1 d . . . . .
H7 H -0.0778 0.0630 0.4146 0.037 Uiso 1 1 calc R U . A .
C8 C 0.0240(4) 0.08103(16) 0.27403(18) 0.0423(6) Uani 1 1 d . . . A .
C9 C 0.0966(3) 0.02865(14) 0.19485(15) 0.0272(4) Uani 1 1 d . . . . .
C10 C 0.1102(2) -0.07907(13) 0.20356(14) 0.0233(4) Uani 1 1 d . . . A .
C18 C 0.2812(2) 0.11204(13) -0.05013(14) 0.0213(4) Uani 1 1 d . . . A .
C19 C 0.2660(2) 0.21425(13) -0.03133(14) 0.0218(4) Uani 1 1 d . . . A .
C20 C 0.3096(2) 0.28683(14) -0.10986(14) 0.0232(4) Uani 1 1 d . . . . .
H20 H 0.3021 0.3560 -0.1001 0.028 Uiso 1 1 calc R U . A .
C21 C 0.3641(2) 0.25943(14) -0.20262(14) 0.0241(4) Uani 1 1 d . . . A .
C22 C 0.3820(3) 0.15798(14) -0.21848(14) 0.0254(4) Uani 1 1 d . . . . .
H22 H 0.4222 0.1397 -0.2815 0.031 Uiso 1 1 calc R U . A .
C23 C 0.3411(2) 0.08400(14) -0.14197(14) 0.0243(4) Uani 1 1 d . . . A .
H23 H 0.3536 0.0144 -0.1519 0.029 Uiso 1 1 calc R U . . .
C24 C 0.4043(3) 0.33948(16) -0.28679(15) 0.0317(4) Uani 1 1 d . . . . .
C31 C 0.3454(3) 0.42794(15) 0.07908(16) 0.0303(4) Uani 1 1 d . . . . .
H31A H 0.3301 0.4721 0.0130 0.036 Uiso 1 1 calc R U . A .
H31B H 0.4610 0.3725 0.0777 0.036 Uiso 1 1 calc R U . . .
C32 C 0.3551(3) 0.49172(19) 0.15847(18) 0.0412(5) Uani 1 1 d . . . A .
H32A H 0.3998 0.5553 0.1300 0.049 Uiso 1 1 calc R U . . .
H32B H 0.4415 0.4511 0.2113 0.049 Uiso 1 1 calc R U . . .
C33 C 0.1524(3) 0.51912(19) 0.19956(19) 0.0427(5) Uani 1 1 d . . . . .
H33A H 0.1470 0.4937 0.2717 0.051 Uiso 1 1 calc R U . A .
H33B H 0.1024 0.5951 0.1874 0.051 Uiso 1 1 calc R U . . .
C34 C 0.0406(3) 0.46522(14) 0.14410(16) 0.0284(4) Uani 1 1 d . . . A .
H34A H -0.0522 0.4354 0.1890 0.034 Uiso 1 1 calc R U . . .
H34B H -0.0272 0.5144 0.0887 0.034 Uiso 1 1 calc R U . . .
Cl1A Cl -0.1490(2) 0.30488(13) 0.03007(16) 0.0209(3) Uani 0.540(4) 1 d . U P A 1
Cl2A Cl 0.4236(3) 0.1773(2) 0.1862(2) 0.0266(4) Uani 0.540(4) 1 d . U P A 1
N11A N -0.0401(4) 0.1967(2) 0.2404(2) 0.0211(8) Uani 0.540(4) 1 d D . P A 1
H11 H -0.1496 0.2153 0.2148 0.025 Uiso 0.540(4) 1 d R U P A 1
C12A C -0.0735(10) 0.2545(10) 0.3225(8) 0.0202(19) Uani 0.540(4) 1 d D U P A 1
C13A C -0.2557(7) 0.2945(5) 0.3545(5) 0.0314(15) Uani 0.540(4) 1 d D U P A 1
H13 H -0.3607 0.2843 0.3228 0.038 Uiso 0.540(4) 1 calc R U P A 1
C14A C -0.2838(12) 0.3490(7) 0.4326(8) 0.0384(19) Uani 0.540(4) 1 d D U P A 1
H14 H -0.4086 0.3764 0.4545 0.046 Uiso 0.540(4) 1 calc R U P A 1
C15A C -0.1332(15) 0.3641(9) 0.4790(7) 0.038(2) Uani 0.540(4) 1 d D U P A 1
H15 H -0.1542 0.4025 0.5322 0.045 Uiso 0.540(4) 1 calc R U P A 1
C16A C 0.0502(8) 0.3235(4) 0.4485(4) 0.0378(11) Uani 0.540(4) 1 d D U P A 1
H16 H 0.1545 0.3338 0.4809 0.045 Uiso 0.540(4) 1 calc R U P A 1
C17A C 0.0797(7) 0.2676(5) 0.3702(5) 0.0297(12) Uani 0.540(4) 1 d D U P A 1
H17 H 0.2044 0.2385 0.3496 0.036 Uiso 0.540(4) 1 calc R U P A 1
Cl1B Cl -0.1293(3) 0.28721(17) 0.0660(2) 0.0237(4) Uani 0.460(4) 1 d . U P A 2
Cl2B Cl 0.4827(4) 0.1825(2) 0.1808(2) 0.0215(4) Uani 0.460(4) 1 d . U P A 2
N11B N 0.0881(4) 0.1819(2) 0.2763(2) 0.0199(9) Uani 0.460(4) 1 d D . P A 2
H11A H 0.2033 0.1798 0.2987 0.024 Uiso 0.460(4) 1 d R U P A 2
C12B C -0.0367(10) 0.2478(12) 0.3372(10) 0.021(2) Uani 0.460(4) 1 d D U P A 2
C13B C -0.2317(10) 0.2652(6) 0.3283(6) 0.0284(16) Uani 0.460(4) 1 d D U P A 2
H13A H -0.2833 0.2341 0.2824 0.034 Uiso 0.460(4) 1 calc R U P A 2
C14B C -0.3486(9) 0.3277(5) 0.3863(6) 0.0408(14) Uani 0.460(4) 1 d D U P A 2
H14A H -0.4815 0.3375 0.3822 0.049 Uiso 0.460(4) 1 calc R U P A 2
C15B C -0.2754(16) 0.3763(7) 0.4502(9) 0.044(3) Uani 0.460(4) 1 d D U P A 2
H15A H -0.3579 0.4195 0.4897 0.052 Uiso 0.460(4) 1 calc R U P A 2
C16B C -0.0812(15) 0.3626(11) 0.4572(8) 0.038(3) Uani 0.460(4) 1 d D U P A 2
H16A H -0.0306 0.3965 0.5011 0.045 Uiso 0.460(4) 1 calc R U P A 2
C17B C 0.0380(9) 0.2986(5) 0.3993(5) 0.0296(14) Uani 0.460(4) 1 d D U P A 2
H17A H 0.1709 0.2898 0.4023 0.035 Uiso 0.460(4) 1 calc R U P A 2

loop_
_atom_site_aniso_label
_atom_site_aniso_U_11
_atom_site_aniso_U_22
_atom_site_aniso_U_33
_atom_site_aniso_U_23
_atom_site_aniso_U_13
_atom_site_aniso_U_12
Cr 0.0359(2) 0.01355(16) 0.0290(2) -0.00395(12) 0.01240(14) -0.00739(13)
F1 0.0540(8) 0.0278(6) 0.0393(7) 0.0078(5) 0.0085(6) -0.0004(6)
F2 0.1296(15) 0.0608(9) 0.0228(7) 0.0044(6) -0.0154(8) -0.0493(10)
F3 0.0415(7) 0.0460(8) 0.0564(9) 0.0054(7) 0.0156(6) -0.0124(6)
O1 0.0250(7) 0.0167(6) 0.0511(9) -0.0085(6) 0.0103(6) -0.0057(5)
N1 0.0405(9) 0.0167(7) 0.0316(9) -0.0039(6) 0.0122(7) -0.0076(7)
C2 0.0201(8) 0.0186(8) 0.0275(10) -0.0022(7) -0.0012(7) -0.0037(7)
C3 0.0198(8) 0.0183(8) 0.0300(10) -0.0051(7) -0.0056(7) -0.0030(6)
C4 0.0240(9) 0.0161(8) 0.0351(11) -0.0027(7) -0.0088(8) -0.0052(7)
C5 0.0357(10) 0.0179(9) 0.0356(11) 0.0049(8) -0.0072(9) -0.0093(8)
C6 0.0360(10) 0.0260(10) 0.0283(11) 0.0069(8) -0.0031(8) -0.0114(8)
C7 0.0349(10) 0.0265(10) 0.0304(11) -0.0006(8) 0.0042(8) -0.0105(8)
C8 0.0669(15) 0.0185(10) 0.0409(13) -0.0043(9) 0.0243(11) -0.0152(10)
C9 0.0308(10) 0.0181(9) 0.0318(11) -0.0006(7) 0.0056(8) -0.0077(7)
C10 0.0194(8) 0.0180(8) 0.0322(10) 0.0016(7) -0.0071(7) -0.0061(7)
C18 0.0182(8) 0.0179(8) 0.0266(10) -0.0023(7) -0.0019(7) -0.0021(6)
C19 0.0200(8) 0.0176(8) 0.0267(10) -0.0027(7) -0.0009(7) -0.0024(6)
C20 0.0234(8) 0.0182(8) 0.0271(10) -0.0029(7) 0.0009(7) -0.0034(7)
C21 0.0201(8) 0.0256(9) 0.0250(10) 0.0001(7) -0.0027(7) -0.0048(7)
C22 0.0248(9) 0.0290(10) 0.0229(10) -0.0068(7) -0.0019(7) -0.0045(7)
C23 0.0231(9) 0.0213(9) 0.0293(10) -0.0062(7) -0.0036(7) -0.0043(7)
C24 0.0393(11) 0.0307(10) 0.0244(10) -0.0019(8) -0.0008(9) -0.0084(8)
C31 0.0235(9) 0.0247(9) 0.0427(12) -0.0019(8) 0.0023(8) -0.0085(7)
C32 0.0371(11) 0.0457(13) 0.0449(14) -0.0075(10) -0.0050(10) -0.0166(10)
C33 0.0475(13) 0.0453(13) 0.0439(14) -0.0183(11) 0.0065(11) -0.0214(11)
C34 0.0275(9) 0.0198(9) 0.0384(12) -0.0099(8) 0.0061(8) -0.0041(7)
Cl1A 0.0208(5) 0.0174(6) 0.0232(8) -0.0002(5) -0.0024(6) -0.0035(4)
Cl2A 0.0262(10) 0.0241(6) 0.0289(7) -0.0042(4) -0.0049(8) -0.0032(8)
N11A 0.0238(16) 0.0180(14) 0.0201(15) 0.0009(11) -0.0038(12) -0.0041(11)
C12A 0.032(4) 0.015(3) 0.011(3) 0.004(2) -0.006(3) -0.004(3)
C13A 0.035(3) 0.026(4) 0.031(4) -0.007(2) 0.005(3) -0.003(3)
C14A 0.051(3) 0.028(5) 0.032(4) -0.006(3) 0.012(3) -0.003(3)
C15A 0.062(5) 0.024(3) 0.025(4) -0.004(3) 0.009(4) -0.006(4)
C16A 0.054(3) 0.038(3) 0.024(2) -0.003(2) -0.006(2) -0.017(2)
C17A 0.038(3) 0.028(3) 0.022(3) -0.0020(19) -0.006(2) -0.005(2)
Cl1B 0.0202(6) 0.0241(8) 0.0268(10) -0.0041(7) -0.0014(7) -0.0047(5)
Cl2B 0.0236(11) 0.0184(6) 0.0223(6) -0.0012(4) -0.0003(9) -0.0058(8)
N11B 0.0215(18) 0.0178(16) 0.0203(17) -0.0008(12) -0.0012(14) -0.0058(12)
C12B 0.027(4) 0.016(3) 0.014(4) 0.004(3) 0.000(3) 0.002(3)
C13B 0.028(3) 0.023(4) 0.029(4) 0.003(2) 0.005(2) -0.003(2)
C14B 0.046(3) 0.028(3) 0.037(4) 0.003(2) 0.017(3) 0.003(3)
C15B 0.069(5) 0.020(5) 0.031(5) 0.003(3) 0.017(4) 0.004(3)
C16B 0.056(6) 0.026(3) 0.027(5) -0.005(3) 0.003(4) -0.003(4)
C17B 0.045(3) 0.019(3) 0.024(4) -0.003(2) -0.004(3) -0.004(2)

loop_
_atom_type_symbol
_atom_type_description
_atom_type_scat_dispersion_real
_atom_type_scat_dispersion_imag
_atom_type_scat_source
C C 0.0181 0.0091 'International Tables Vol C Tables 4.2.6.8 and 6.1.1.4'
H H 0.0000 0.0000 'International Tables Vol C Tables 4.2.6.8 and 6.1.1.4'
N N 0.0311 0.0180 'International Tables Vol C Tables 4.2.6.8 and 6.1.1.4'
O O 0.0492 0.0322 'International Tables Vol C Tables 4.2.6.8 and 6.1.1.4'
F F 0.0727 0.0534 'International Tables Vol C Tables 4.2.6.8 and 6.1.1.4'
Cl Cl 0.3639 0.7018 'International Tables Vol C Tables 4.2.6.8 and 6.1.1.4'
Cr Cr -0.1635 2.4439 'International Tables Vol C Tables 4.2.6.8 and 6.1.1.4'

loop_
_exptl_crystal_face_index_h
_exptl_crystal_face_index_k
_exptl_crystal_face_index_l
_exptl_crystal_face_perp_dist
_exptl_oxdiff_crystal_face_indexfrac_h
_exptl_oxdiff_crystal_face_indexfrac_k
_exptl_oxdiff_crystal_face_indexfrac_l
_exptl_oxdiff_crystal_face_x
_exptl_oxdiff_crystal_face_y
_exptl_oxdiff_crystal_face_z
1 -5 -7 0.0387 1.0079 -4.9963 -6.9978 -0.0809 -0.4405 -0.8665
-4 -3 2 0.0413 -3.9992 -3.0045 2.0031 -0.7908 -0.0716 0.4536
1 7 -5 0.0874 0.9930 6.9966 -5.0105 0.2676 0.8913 -0.5401
-1 -7 4 0.0799 -0.9928 -6.9968 4.0099 -0.2878 -0.8589 0.4325
4 5 3 0.0581 3.9959 5.0040 2.9975 0.9429 0.1422 0.1032
-1 5 7 0.0486 -1.0079 4.9963 6.9978 0.0809 0.4405 0.8665
-4 -5 -5 0.0383 -3.9956 -5.0043 -4.9986 -0.9832 -0.0773 -0.3186
2 0 -7 0.0652 2.0024 0.0023 -7.0032 0.2361 0.0559 -0.8867
4 2 4 0.0717 3.9994 2.0060 4.0015 0.8860 -0.2394 0.1832
5 1 -2 0.0601 5.0023 1.0074 -2.0004 0.9280 -0.2467 -0.5386
-5 -2 0 0.0480 -5.0007 -2.0070 0.0004 -0.9939 0.1952 0.3140
-2 1 8 0.0736 -2.0038 0.9972 8.0026 -0.1902 0.0281 1.0037

loop_
_geom_angle_atom_site_label_1
_geom_angle_atom_site_label_2
_geom_angle_atom_site_label_3
_geom_angle
N1 Cr O1 176.84(6)
N1 Cr C19 79.58(7)
O1 Cr C19 100.73(7)
N1 Cr Cl1B 92.64(7)
O1 Cr Cl1B 90.45(7)
C19 Cr Cl1B 96.33(8)
N1 Cr Cl2A 86.56(9)
O1 Cr Cl2A 90.28(8)
C19 Cr Cl2A 97.67(9)
N1 Cr N11A 75.24(8)
O1 Cr N11A 105.32(8)
C19 Cr N11A 149.96(8)
Cl2A Cr N11A 96.90(10)
N1 Cr N11B 78.15(9)
O1 Cr N11B 100.97(8)
C19 Cr N11B 155.73(9)
Cl1B Cr N11B 94.24(10)
N1 Cr Cl1A 95.26(6)
O1 Cr Cl1A 87.90(5)
C19 Cr Cl1A 86.98(7)
Cl2A Cr Cl1A 175.25(8)
N11A Cr Cl1A 79.37(8)
N1 Cr Cl2B 90.79(8)
O1 Cr Cl2B 86.06(8)
C19 Cr Cl2B 92.57(8)
Cl1B Cr Cl2B 170.91(9)
N11B Cr Cl2B 78.23(10)
C34 O1 C31 105.65(13)
C34 O1 Cr 127.17(11)
C31 O1 Cr 126.94(11)
C2 N1 C9 121.14(16)
C2 N1 Cr 118.65(13)
C9 N1 Cr 119.91(13)
N1 C2 C3 120.54(17)
N1 C2 C18 113.16(15)
C3 C2 C18 126.30(17)
C4 C3 C2 119.15(17)
C4 C3 H3 120.4
C2 C3 H3 120.4
C3 C4 C10 120.88(16)
C3 C4 H4 119.6
C10 C4 H4 119.6
C6 C5 C10 120.38(17)
C6 C5 H5 119.8
C10 C5 H5 119.8
C5 C6 C7 121.24(18)
C5 C6 H6 119.4
C7 C6 H6 119.4
C8 C7 C6 119.6(2)
C8 C7 H7 120.2
C6 C7 H7 120.2
C7 C8 C9 120.23(18)
C7 C8 N11A 125.1(2)
C9 C8 N11A 112.0(2)
C7 C8 N11B 118.5(2)
C9 C8 N11B 115.8(2)
N1 C9 C8 118.20(16)
N1 C9 C10 121.35(18)
C8 C9 C10 120.45(18)
C9 C10 C5 118.04(18)
C9 C10 C4 116.88(17)
C5 C10 C4 125.07(16)
C23 C18 C19 121.99(17)
C23 C18 C2 122.81(16)
C19 C18 C2 115.17(16)
C20 C19 C18 116.98(17)
C20 C19 Cr 129.55(13)
C18 C19 Cr 113.25(13)
C19 C20 C21 120.98(17)
C19 C20 H20 119.5
C21 C20 H20 119.5
C22 C21 C20 120.87(17)
C22 C21 C24 119.08(18)
C20 C21 C24 120.06(17)
C23 C22 C21 119.57(18)
C23 C22 H22 120.2
C21 C22 H22 120.2
C22 C23 C18 119.57(17)
C22 C23 H23 120.2
C18 C23 H23 120.2
F2 C24 F1 106.84(17)
F2 C24 F3 105.99(18)
F1 C24 F3 104.65(16)
F2 C24 C21 112.96(17)
F1 C24 C21 112.96(17)
F3 C24 C21 112.80(16)
O1 C31 C32 104.39(17)
O1 C31 H31A 110.9
C32 C31 H31A 110.9
O1 C31 H31B 110.9
C32 C31 H31B 110.9
H31A C31 H31B 108.9
C31 C32 C33 105.01(16)
C31 C32 H32A 110.7
C33 C32 H32A 110.7
C31 C32 H32B 110.7
C33 C32 H32B 110.7
H32A C32 H32B 108.8
C34 C33 C32 104.99(18)
C34 C33 H33A 110.7
C32 C33 H33A 110.7
C34 C33 H33B 110.7
C32 C33 H33B 110.7
H33A C33 H33B 108.8
O1 C34 C33 104.89(16)
O1 C34 H34A 110.8
C33 C34 H34A 110.8
O1 C34 H34B 110.8
C33 C34 H34B 110.8
H34A C34 H34B 108.8
C12A N11A C8 112.7(6)
C12A N11A Cr 122.3(5)
C8 N11A Cr 104.57(16)
C12A N11A H11 99.8
C8 N11A H11 114.2
Cr N11A H11 103.1
C17A C12A C13A 120.0(5)
C17A C12A N11A 119.0(5)
C13A C12A N11A 120.9(6)
C14A C13A C12A 119.8(5)
C14A C13A H13 120.1
C12A C13A H13 120.1
C15A C14A C13A 120.5(7)
C15A C14A H14 119.8
C13A C14A H14 119.8
C14A C15A C16A 120.4(8)
C14A C15A H15 119.8
C16A C15A H15 119.8
C15A C16A C17A 119.4(6)
C15A C16A H16 120.3
C17A C16A H16 120.3
C12A C17A C16A 119.8(4)
C12A C17A H17 120.1
C16A C17A H17 120.1
C12B N11B C8 112.1(6)
C12B N11B Cr 124.1(7)
C8 N11B Cr 102.00(17)
C12B N11B H11A 102.7
C8 N11B H11A 120.3
Cr N11B H11A 96.0
C17B C12B C13B 120.1(5)
C17B C12B N11B 119.8(6)
C13B C12B N11B 120.0(6)
C14B C13B C12B 119.5(5)
C14B C13B H13A 120.3
C12B C13B H13A 120.3
C13B C14B C15B 120.7(7)
C13B C14B H14A 119.6
C15B C14B H14A 119.6
C14B C15B C16B 120.4(9)
C14B C15B H15A 119.8
C16B C15B H15A 119.8
C15B C16B C17B 119.2(8)
C15B C16B H16A 120.4
C17B C16B H16A 120.4
C12B C17B C16B 120.0(6)
C12B C17B H17A 120.0
C16B C17B H17A 120.0

loop_
_geom_bond_atom_site_label_1
_geom_bond_atom_site_label_2
_geom_bond_distance
Cr N1 2.0159(15)
Cr O1 2.0414(13)
Cr C19 2.0416(19)
Cr Cl1B 2.142(2)
Cr Cl2A 2.178(2)
Cr N11A 2.326(3)
Cr N11B 2.368(3)
Cr Cl1A 2.4601(19)
Cr Cl2B 2.515(3)
F1 C24 1.337(2)
F2 C24 1.330(2)
F3 C24 1.343(2)
O1 C34 1.452(2)
O1 C31 1.457(2)
N1 C2 1.332(3)
N1 C9 1.360(2)
C2 C3 1.418(2)
C2 C18 1.468(2)
C3 C4 1.366(3)
C3 H3 0.9500
C4 C10 1.416(3)
C4 H4 0.9500
C5 C6 1.362(3)
C5 C10 1.413(3)
C5 H5 0.9500
C6 C7 1.409(3)
C6 H6 0.9500
C7 C8 1.362(3)
C7 H7 0.9500
C8 C9 1.406(3)
C8 N11A 1.512(3)
C8 N11B 1.534(4)
C9 C10 1.410(2)
C18 C23 1.392(3)
C18 C19 1.418(2)
C19 C20 1.393(3)
C20 C21 1.394(3)
C20 H20 0.9500
C21 C22 1.391(3)
C21 C24 1.496(3)
C22 C23 1.381(3)
C22 H22 0.9500
C23 H23 0.9500
C31 C32 1.511(3)
C31 H31A 0.9900
C31 H31B 0.9900
C32 C33 1.534(3)
C32 H32A 0.9900
C32 H32B 0.9900
C33 C34 1.515(3)
C33 H33A 0.9900
C33 H33B 0.9900
C34 H34A 0.9900
C34 H34B 0.9900
N11A C12A 1.452(5)
N11A H11 0.8574
C12A C17A 1.386(7)
C12A C13A 1.388(7)
C13A C14A 1.379(8)
C13A H13 0.9500
C14A C15A 1.370(11)
C14A H14 0.9500
C15A C16A 1.390(10)
C15A H15 0.9500
C16A C17A 1.393(7)
C16A H16 0.9500
C17A H17 0.9500
N11B C12B 1.450(5)
N11B H11A 0.9032
C12B C17B 1.382(7)
C12B C13B 1.395(7)
C13B C14B 1.373(8)
C13B H13A 0.9500
C14B C15B 1.374(11)
C14B H14A 0.9500
C15B C16B 1.390(12)
C15B H15A 0.9500
C16B C17B 1.392(9)
C16B H16A 0.9500
C17B H17A 0.9500

loop_
_geom_torsion_atom_site_label_1
_geom_torsion_atom_site_label_2
_geom_torsion_atom_site_label_3
_geom_torsion_atom_site_label_4
_geom_torsion
C9 N1 C2 C3 1.7(3)
Cr N1 C2 C3 175.33(12)
C9 N1 C2 C18 -178.65(16)
Cr N1 C2 C18 -5.0(2)
N1 C2 C3 C4 -2.2(3)
C18 C2 C3 C4 178.23(16)
C2 C3 C4 C10 0.3(2)
C10 C5 C6 C7 0.8(3)
C5 C6 C7 C8 -1.2(3)
C6 C7 C8 C9 -0.2(3)
C6 C7 C8 N11A 159.9(2)
C6 C7 C8 N11B -153.1(2)
C2 N1 C9 C8 -179.69(19)
Cr N1 C9 C8 6.7(3)
C2 N1 C9 C10 0.7(3)
Cr N1 C9 C10 -172.91(13)
C7 C8 C9 N1 -177.8(2)
N11A C8 C9 N1 19.7(3)
N11B C8 C9 N1 -24.2(3)
C7 C8 C9 C10 1.9(3)
N11A C8 C9 C10 -160.67(19)
N11B C8 C9 C10 155.4(2)
N1 C9 C10 C5 177.49(17)
C8 C9 C10 C5 -2.2(3)
N1 C9 C10 C4 -2.4(3)
C8 C9 C10 C4 177.93(19)
C6 C5 C10 C9 0.8(3)
C6 C5 C10 C4 -179.27(17)
C3 C4 C10 C9 1.9(2)
C3 C4 C10 C5 -178.00(16)
N1 C2 C18 C23 -173.90(16)
C3 C2 C18 C23 5.7(3)
N1 C2 C18 C19 4.0(2)
C3 C2 C18 C19 -176.32(16)
C23 C18 C19 C20 1.5(2)
C2 C18 C19 C20 -176.50(15)
C23 C18 C19 Cr 176.62(13)
C2 C18 C19 Cr -1.34(18)
C18 C19 C20 C21 0.5(2)
Cr C19 C20 C21 -173.74(13)
C19 C20 C21 C22 -2.0(3)
C19 C20 C21 C24 178.03(16)
C20 C21 C22 C23 1.5(3)
C24 C21 C22 C23 -178.50(16)
C21 C22 C23 C18 0.4(3)
C19 C18 C23 C22 -1.9(3)
C2 C18 C23 C22 175.87(15)
C22 C21 C24 F2 33.8(3)
C20 C21 C24 F2 -146.19(19)
C22 C21 C24 F1 155.22(16)
C20 C21 C24 F1 -24.8(2)
C22 C21 C24 F3 -86.4(2)
C20 C21 C24 F3 93.6(2)
C34 O1 C31 C32 38.8(2)
Cr O1 C31 C32 -135.95(15)
O1 C31 C32 C33 -24.6(2)
C31 C32 C33 C34 2.4(2)
C31 O1 C34 C33 -37.2(2)
Cr O1 C34 C33 137.47(15)
C32 C33 C34 O1 20.7(2)
C7 C8 N11A C12A 32.1(5)
C9 C8 N11A C12A -166.4(4)
N11B C8 N11A C12A -62.0(4)
C7 C8 N11A Cr 167.1(2)
C9 C8 N11A Cr -31.4(2)
N11B C8 N11A Cr 73.1(2)
C8 N11A C12A C17A 74.3(12)
Cr N11A C12A C17A -51.7(13)
C8 N11A C12A C13A -104.3(10)
Cr N11A C12A C13A 129.7(9)
C17A C12A C13A C14A 1.3(14)
N11A C12A C13A C14A 179.9(11)
C12A C13A C14A C15A 0.0(12)
C13A C14A C15A C16A -0.7(15)
C14A C15A C16A C17A 0.2(13)
C13A C12A C17A C16A -1.9(15)
N11A C12A C17A C16A 179.5(8)
C15A C16A C17A C12A 1.1(12)
C7 C8 N11B C12B -45.4(7)
C9 C8 N11B C12B 160.5(6)
N11A C8 N11B C12B 66.4(6)
C7 C8 N11B Cr 179.76(19)
C9 C8 N11B Cr 25.7(3)
N11A C8 N11B Cr -68.5(2)
C8 N11B C12B C17B 138.4(11)
Cr N11B C12B C17B -98.5(13)
C8 N11B C12B C13B -45.8(15)
Cr N11B C12B C13B 77.3(14)
C17B C12B C13B C14B -4.2(19)
N11B C12B C13B C14B 180.0(11)
C12B C13B C14B C15B 2.5(15)
C13B C14B C15B C16B -0.2(16)
C14B C15B C16B C17B -0.4(18)
C13B C12B C17B C16B 4(2)
N11B C12B C17B C16B 179.5(11)
C15B C16B C17B C12B -1.4(19)

loop_
_platon_squeeze_void_nr
_platon_squeeze_void_average_x
_platon_squeeze_void_average_y
_platon_squeeze_void_average_z
_platon_squeeze_void_volume
_platon_squeeze_void_count_electrons
_platon_squeeze_void_content
1 0.500 0.000 0.500 105 35 thf
